data_1508506
loop_
_publ_author_name
'Briggs, Breeze N.'
'Gaier, Abby J.'
'Fanwick, Phillip E.'
'Dogutan, Dilek K.'
'McMillin, David R.'

_publ_section_title
;
 Cationic copper(II) porphyrins intercalate into domains of
 double-stranded RNA.
;
_journal_issue 38
_journal_name_full Biochemistry
_journal_page_first 7496
_journal_page_last 7505
_journal_paper_doi 10.1021/bi300828z
_journal_volume 51
_journal_year 2012
_chemical_formula_moiety 'C32 H24 Cu1 N6,2(C7 H7 O3 S1),C1 H4 O1'
_chemical_formula_sum 'C47 H42 Cu N6 O7 S2'
_chemical_formula_weight 930.56
_space_group_IT_number 14
_symmetry_cell_setting monoclinic
_symmetry_space_group_name_Hall '-P 2ybc'
_symmetry_space_group_name_H-M 'P 1 21/c 1'
_cell_angle_alpha 90.00
_cell_angle_beta 105.179(7)
_cell_angle_gamma 90.00
_cell_formula_units_Z 4
_cell_length_a 27.7209(19)
_cell_length_b 8.8460(2)
_cell_length_c 17.4420(3)
_cell_measurement_reflns_used 50251
_cell_measurement_temperature 150.0(2)
_cell_measurement_theta_max 66
_cell_measurement_theta_min 2
_cell_volume 4127.9(3)
_computing_cell_refinement 'CrystalClear (Rigaku, 2001)'
_computing_data_collection 'CrystalClear(Rigaku, 2001)'
_computing_data_reduction 'CrystalClear (Rigaku, 2001)'
_computing_molecular_graphics
;
    ORTEP (Johnson, 1976)
    PLATON (Spek, 2003)
;
_computing_publication_material 'SHELX97(Sheldrick, 2008) and local programs'
_computing_structure_refinement 'SHELX97 (Sheldrick, 2008)'
_computing_structure_solution
;
 Direct methods (SIR2011, Burla et al., in press)
;
_diffrn_ambient_temperature 150.0(2)
_diffrn_measured_fraction_theta_full 0.9920
_diffrn_measured_fraction_theta_max 0.9920
_diffrn_measurement_details
;
Data were collected on a Rigaku Rapid which has a quarter 
chi circle and a 200 degree curved image plate at a fixed 
distance of 127.4mm.  Strategy was optimized using the 
CrystalClear software.  The completeness is the best 
that can be obtained with this geometry. The missing data are not cusp 
data but mostly high angle data.
;
_diffrn_measurement_device_type Rigaku_Rapid_II
_diffrn_measurement_method \w
_diffrn_radiation_monochromator 'confocal optics'
_diffrn_radiation_type CU-K\a
_diffrn_radiation_wavelength 1.54184
_diffrn_reflns_av_R_equivalents 0.0721
_diffrn_reflns_av_sigmaI/netI 0.0720
_diffrn_reflns_limit_h_max 32
_diffrn_reflns_limit_h_min -32
_diffrn_reflns_limit_k_max 9
_diffrn_reflns_limit_k_min -10
_diffrn_reflns_limit_l_max 18
_diffrn_reflns_limit_l_min -20
_diffrn_reflns_number 50251
_diffrn_reflns_theta_full 62.5
_diffrn_reflns_theta_max 66.60
_diffrn_reflns_theta_min 2.62
_diffrn_standards_number 0
_exptl_absorpt_coefficient_mu 2.212
_exptl_absorpt_correction_T_max 0.9567
_exptl_absorpt_correction_T_min 0.6086
_exptl_absorpt_correction_type multi-scan
_exptl_absorpt_process_details 'CrystalClear (Rigaku, 2001)'
_exptl_crystal_colour red
_exptl_crystal_density_diffrn 1.497
_exptl_crystal_density_method 'not measured'
_exptl_crystal_description needle
_exptl_crystal_F_000 1932
_exptl_crystal_size_max 0.20
_exptl_crystal_size_mid 0.10
_exptl_crystal_size_min 0.02
_refine_diff_density_max 0.74
_refine_diff_density_min -0.88
_refine_ls_d_res_high 0.87
_refine_ls_extinction_coef 0.29E-03
_refine_ls_extinction_method 'SHELXL97 (Sheldrick 2008)'
_refine_ls_goodness_of_fit_ref 1.179
_refine_ls_hydrogen_treatment constr
_refine_ls_matrix_type full
_refine_ls_number_parameters 575
_refine_ls_number_reflns 6533
_refine_ls_number_restraints 0
_refine_ls_R_factor_all 0.091
_refine_ls_R_factor_gt 0.060
_refine_ls_shift/su_max 0.002
_refine_ls_structure_factor_coef Fsqd
_refine_ls_weighting_details 'w=1/[\s^2^(Fo^2^)+(0.0753P)^2^+0.0000P] where P=(Fo^2^+2Fc^2^)/3'
_refine_ls_weighting_scheme calc
_refine_ls_wR_factor_gt 0.135
_refine_ls_wR_factor_ref 0.171
_reflns_number_gt 4328
_reflns_number_total 6533
_reflns_threshold_expression >2.0\s(I)
_cod_data_source_file bi300828z_si_002.cif
_cod_data_source_block CUTD4
_cod_depositor_comments
;
The following automatic conversions were performed:

'_refine_ls_weighting_scheme' value 'calc ' changed to 'calc'
according to /home/saulius/struct/CIF-dictionaries/cif_core.dic
dictionary named 'cif_core.dic' version 2.4.2 from 2011-04-26.

Automatic conversion script
Id: cif_fix_values 1891 2012-01-12 08:04:46Z andrius 

 Adding full bibliography for 1508506.cif.

The following automatic conversions were performed:

data name '_iucr_refine_instruction_details' was replaced with
'_iucr_refine_instructions_details' as specified in the replacement
file 'data/replacement-values/replacement_tags.lst'.

Automatic conversion script
Id: cif_correct_tags 9268 2022-04-12 08:56:07Z antanas 
;
_cod_original_formula_sum 'C47 H42 Cu1 N6 O7 S2'
_cod_database_code 1508506

loop_
_symmetry_equiv_pos_as_xyz
'x, y, z'
'-x, y+1/2, -z+1/2'
'-x, -y, -z'
'x, -y-1/2, z-1/2'

loop_
_atom_site_label
_atom_site_fract_x
_atom_site_fract_y
_atom_site_fract_z
_atom_site_U_iso_or_equiv
_atom_site_adp_type
_atom_site_occupancy
_atom_site_symmetry_multiplicity
_atom_site_calc_flag
_atom_site_refinement_flags
Cu1 0.51186(2) 0.12540(7) 0.58702(3) 0.0359(2) Uani 1 1 d .
S5 0.77212(4) 0.33430(14) 0.42415(7) 0.0455(4) Uani 1 1 d .
S6 0.86720(4) -0.32617(14) 0.73530(7) 0.0443(3) Uani 1 1 d .
O51 0.74864(10) 0.3470(3) 0.48963(16) 0.0448(8) Uani 1 1 d .
O52 0.74989(11) 0.2175(3) 0.36735(16) 0.0552(9) Uani 1 1 d .
O53 0.77758(11) 0.4794(3) 0.38817(15) 0.0539(9) Uani 1 1 d .
O61 0.85449(11) -0.4150(3) 0.79667(18) 0.0574(9) Uani 1 1 d .
O62 0.82303(10) -0.2503(3) 0.68532(15) 0.0464(8) Uani 1 1 d .
O63 0.89502(11) -0.4060(3) 0.68837(18) 0.0585(9) Uani 1 1 d .
O71 0.73063(10) -0.3210(3) 0.70735(17) 0.0444(8) Uani 1 1 d .
N1 0.45755(12) 0.2081(4) 0.49877(19) 0.0353(9) Uani 1 1 d .
N2 0.56407(12) 0.2288(4) 0.54573(18) 0.0365(9) Uani 1 1 d .
N3 0.56627(12) 0.0439(4) 0.67593(18) 0.0355(9) Uani 1 1 d .
N4 0.45953(12) 0.0297(4) 0.63081(17) 0.0357(9) Uani 1 1 d .
N214 0.79856(13) 0.2076(4) 0.71502(19) 0.0382(9) Uani 1 1 d .
N414 0.22522(13) 0.1830(5) 0.4948(2) 0.0420(10) Uani 1 1 d .
C1 0.50882(16) 0.3359(4) 0.4240(2) 0.0364(11) Uani 1 1 d .
C2 0.64064(15) 0.1592(4) 0.6471(2) 0.0323(10) Uani 1 1 d .
C3 0.51524(16) -0.1000(4) 0.7453(2) 0.0360(11) Uani 1 1 d .
C4 0.38246(15) 0.1222(4) 0.5374(2) 0.0347(11) Uani 1 1 d .
C11 0.40659(16) 0.1960(5) 0.4861(2) 0.0347(10) Uani 1 1 d .
C12 0.38137(16) 0.2685(4) 0.4121(2) 0.0381(11) Uani 1 1 d .
C13 0.41665(16) 0.3250(5) 0.3812(3) 0.0417(12) Uani 1 1 d .
C14 0.46376(16) 0.2900(5) 0.4340(2) 0.0379(11) Uani 1 1 d .
C21 0.55529(16) 0.3061(5) 0.4746(2) 0.0358(11) Uani 1 1 d .
C22 0.60163(16) 0.3555(4) 0.4619(3) 0.0398(11) Uani 1 1 d .
C23 0.63833(17) 0.3119(5) 0.5240(2) 0.0416(11) Uani 1 1 d .
C24 0.61506(15) 0.2311(5) 0.5771(2) 0.0349(10) Uani 1 1 d .
C31 0.61736(16) 0.0707(5) 0.6930(2) 0.0364(11) Uani 1 1 d .
C32 0.64263(16) -0.0072(5) 0.7650(2) 0.0376(11) Uani 1 1 d .
C33 0.60792(16) -0.0830(5) 0.7900(2) 0.0424(12) Uani 1 1 d .
C34 0.56019(16) -0.0501(5) 0.7360(2) 0.0361(11) Uani 1 1 d .
C41 0.46838(16) -0.0605(5) 0.6980(2) 0.0356(10) Uani 1 1 d .
C42 0.42192(16) -0.1035(4) 0.7135(2) 0.0379(11) Uani 1 1 d .
C43 0.38480(16) -0.0403(5) 0.6576(2) 0.0392(11) Uani 1 1 d .
C44 0.40778(16) 0.0414(5) 0.6047(2) 0.0345(10) Uani 1 1 d .
C51 0.83393(16) 0.2738(5) 0.4704(2) 0.0412(11) Uani 1 1 d .
C52 0.85613(17) 0.1572(5) 0.4361(3) 0.0424(12) Uani 1 1 d .
C53 0.90325(17) 0.1105(5) 0.4735(3) 0.0436(12) Uani 1 1 d .
C54 0.93076(17) 0.1734(5) 0.5445(3) 0.0435(12) Uani 1 1 d .
C55 0.90880(17) 0.2895(5) 0.5767(3) 0.0470(12) Uani 1 1 d .
C56 0.86074(17) 0.3397(5) 0.5405(2) 0.0427(12) Uani 1 1 d .
C57 0.98275(17) 0.1202(5) 0.5870(3) 0.0542(14) Uani 1 1 d .
C61 0.90661(15) -0.1787(5) 0.7853(2) 0.0374(11) Uani 1 1 d .
C62 0.94539(17) -0.1279(5) 0.7570(3) 0.0474(13) Uani 1 1 d .
C63 0.97733(16) -0.0151(5) 0.7970(2) 0.0446(12) Uani 1 1 d .
C64 0.97054(17) 0.0475(5) 0.8664(3) 0.0432(12) Uani 1 1 d .
C65 0.93067(17) -0.0040(5) 0.8933(2) 0.0451(12) Uani 1 1 d .
C66 0.89877(17) -0.1165(5) 0.8536(3) 0.0441(12) Uani 1 1 d .
C67 1.00555(17) 0.1676(5) 0.9101(3) 0.0576(14) Uani 1 1 d .
C71 0.73177(17) -0.3257(5) 0.7900(3) 0.0557(13) Uani 1 1 d .
C211 0.69580(15) 0.1761(5) 0.6721(2) 0.0353(11) Uani 1 1 d .
C212 0.71863(16) 0.3188(5) 0.6832(2) 0.0388(11) Uani 1 1 d .
C213 0.76949(16) 0.3313(5) 0.7047(2) 0.0378(11) Uani 1 1 d .
C215 0.77789(17) 0.0677(5) 0.7059(2) 0.0405(11) Uani 1 1 d .
C216 0.72709(16) 0.0499(5) 0.6838(2) 0.0385(11) Uani 1 1 d .
C217 0.85353(14) 0.2215(5) 0.7388(3) 0.0511(13) Uani 1 1 d .
C411 0.32738(16) 0.1387(5) 0.5200(2) 0.0359(11) Uani 1 1 d .
C412 0.29474(16) 0.0177(5) 0.5148(2) 0.0401(11) Uani 1 1 d .
C413 0.24468(17) 0.0423(5) 0.5025(2) 0.0441(12) Uani 1 1 d .
C415 0.25576(17) 0.3037(5) 0.4972(2) 0.0433(12) Uani 1 1 d .
C416 0.30578(16) 0.2829(5) 0.5097(2) 0.0389(11) Uani 1 1 d .
C417 0.17175(16) 0.2077(6) 0.4877(3) 0.0614(15) Uani 1 1 d .
H1 0.5081 0.3938 0.3778 0.044 Uiso 1 1 calc R
H3 0.5162 -0.1677 0.7879 0.043 Uiso 1 1 calc R
H12 0.3463 0.2746 0.3898 0.046 Uiso 1 1 calc R
H13 0.4113 0.3790 0.3326 0.050 Uiso 1 1 calc R
H22 0.6056 0.4099 0.4170 0.048 Uiso 1 1 calc R
H23 0.6730 0.3305 0.5320 0.050 Uiso 1 1 calc R
H32 0.6775 -0.0051 0.7899 0.045 Uiso 1 1 calc R
H33 0.6137 -0.1470 0.8352 0.051 Uiso 1 1 calc R
H42 0.4181 -0.1658 0.7560 0.045 Uiso 1 1 calc R
H43 0.3500 -0.0478 0.6535 0.047 Uiso 1 1 calc R
H52 0.8384 0.1119 0.3875 0.051 Uiso 1 1 calc R
H53 0.9179 0.0318 0.4500 0.052 Uiso 1 1 calc R
H55 0.9270 0.3359 0.6246 0.056 Uiso 1 1 calc R
H56 0.8464 0.4190 0.5638 0.051 Uiso 1 1 calc R
H62 0.9505 -0.1700 0.7096 0.057 Uiso 1 1 calc R
H63 1.0040 0.0192 0.7766 0.054 Uiso 1 1 calc R
H65 0.9250 0.0388 0.9401 0.054 Uiso 1 1 calc R
H66 0.8718 -0.1503 0.8734 0.053 Uiso 1 1 calc R
H71 0.7592 -0.2994 0.7026 0.067 Uiso 1 1 calc R
H212 0.6986 0.4074 0.6757 0.047 Uiso 1 1 calc R
H213 0.7845 0.4286 0.7124 0.045 Uiso 1 1 calc R
H215 0.7989 -0.0189 0.7148 0.049 Uiso 1 1 calc R
H216 0.7131 -0.0487 0.6764 0.046 Uiso 1 1 calc R
H21A 0.8663 0.1907 0.7944 0.077 Uiso 1 1 calc R
H21B 0.8629 0.3268 0.7328 0.077 Uiso 1 1 calc R
H21C 0.8679 0.1564 0.7050 0.077 Uiso 1 1 calc R
H412 0.3073 -0.0827 0.5198 0.048 Uiso 1 1 calc R
H413 0.2230 -0.0418 0.4992 0.053 Uiso 1 1 calc R
H415 0.2422 0.4029 0.4903 0.052 Uiso 1 1 calc R
H416 0.3267 0.3686 0.5115 0.047 Uiso 1 1 calc R
H41A 0.1519 0.1348 0.4500 0.092 Uiso 1 1 calc R
H41B 0.1625 0.3107 0.4686 0.092 Uiso 1 1 calc R
H41C 0.1651 0.1942 0.5398 0.092 Uiso 1 1 calc R
H57A 1.0074 0.1938 0.5789 0.081 Uiso 1 1 calc R
H57B 0.9891 0.0219 0.5656 0.081 Uiso 1 1 calc R
H57C 0.9854 0.1103 0.6439 0.081 Uiso 1 1 calc R
H67A 0.9931 0.2674 0.8898 0.086 Uiso 1 1 calc R
H67B 1.0389 0.1517 0.9022 0.086 Uiso 1 1 calc R
H67C 1.0074 0.1620 0.9670 0.086 Uiso 1 1 calc R
H71A 0.7500 -0.2376 0.8170 0.084 Uiso 1 1 calc R
H71B 0.7486 -0.4184 0.8138 0.084 Uiso 1 1 calc R
H71C 0.6975 -0.3242 0.7956 0.084 Uiso 1 1 calc R

loop_
_atom_site_aniso_label
_atom_site_aniso_U_11
_atom_site_aniso_U_22
_atom_site_aniso_U_33
_atom_site_aniso_U_12
_atom_site_aniso_U_13
_atom_site_aniso_U_23
Cu1 0.0406(5) 0.0361(4) 0.0306(4) -0.0012(3) 0.0085(3) 0.0012(3)
S5 0.0488(8) 0.0473(8) 0.0411(7) 0.0036(6) 0.0127(6) 0.0036(6)
S6 0.0406(7) 0.0403(8) 0.0504(8) 0.0006(6) 0.0093(6) 0.0004(6)
O51 0.0463(19) 0.051(2) 0.0433(18) 0.0016(15) 0.0233(16) 0.0010(15)
O52 0.055(2) 0.061(2) 0.0438(19) -0.0045(17) 0.0024(16) -0.0132(17)
O53 0.067(2) 0.044(2) 0.0521(19) 0.0071(17) 0.0185(17) 0.0162(16)
O61 0.061(2) 0.048(2) 0.059(2) -0.0145(17) 0.0082(17) 0.0116(17)
O62 0.0421(19) 0.046(2) 0.0467(19) 0.0031(15) 0.0036(15) -0.0005(15)
O63 0.046(2) 0.056(2) 0.075(2) 0.0026(17) 0.0182(18) -0.0236(18)
O71 0.0434(19) 0.0386(19) 0.0492(19) -0.0044(16) 0.0086(15) 0.0017(15)
N1 0.036(2) 0.038(2) 0.034(2) -0.0010(17) 0.0133(17) -0.0024(17)
N2 0.045(2) 0.039(2) 0.0248(19) 0.0016(18) 0.0091(17) -0.0007(16)
N3 0.042(2) 0.037(2) 0.0296(19) -0.0040(18) 0.0127(17) -0.0014(17)
N4 0.043(2) 0.042(2) 0.0216(18) 0.0016(17) 0.0071(16) -0.0009(16)
N214 0.037(2) 0.038(2) 0.038(2) 0.0024(18) 0.0081(18) 0.0002(18)
N414 0.036(2) 0.049(3) 0.042(2) 0.005(2) 0.0109(18) 0.0063(19)
C1 0.047(3) 0.031(3) 0.029(2) -0.006(2) 0.008(2) 0.0043(19)
C2 0.036(3) 0.030(3) 0.032(2) 0.003(2) 0.010(2) -0.0064(19)
C3 0.046(3) 0.032(3) 0.031(2) -0.005(2) 0.011(2) 0.0027(19)
C4 0.033(3) 0.030(3) 0.040(3) -0.003(2) 0.007(2) -0.004(2)
C11 0.042(3) 0.031(3) 0.032(2) 0.002(2) 0.011(2) -0.004(2)
C12 0.039(3) 0.034(3) 0.035(3) 0.002(2) 0.001(2) 0.002(2)
C13 0.039(3) 0.048(3) 0.034(3) -0.005(2) 0.003(2) 0.005(2)
C14 0.041(3) 0.036(3) 0.036(3) -0.004(2) 0.009(2) -0.003(2)
C21 0.041(3) 0.038(3) 0.030(2) -0.002(2) 0.011(2) -0.004(2)
C22 0.043(3) 0.034(3) 0.043(3) 0.000(2) 0.012(2) 0.006(2)
C23 0.042(3) 0.046(3) 0.040(3) 0.001(2) 0.015(2) -0.004(2)
C24 0.033(3) 0.042(3) 0.032(2) 0.000(2) 0.011(2) -0.005(2)
C31 0.040(3) 0.040(3) 0.029(2) -0.002(2) 0.009(2) -0.006(2)
C32 0.039(3) 0.041(3) 0.031(2) 0.005(2) 0.005(2) -0.002(2)
C33 0.049(3) 0.045(3) 0.030(3) 0.000(2) 0.005(2) 0.002(2)
C34 0.041(3) 0.036(3) 0.031(2) -0.001(2) 0.009(2) -0.005(2)
C41 0.040(3) 0.038(3) 0.031(2) 0.000(2) 0.012(2) -0.004(2)
C42 0.048(3) 0.034(3) 0.034(3) -0.002(2) 0.013(2) 0.010(2)
C43 0.038(3) 0.046(3) 0.035(3) -0.002(2) 0.012(2) 0.002(2)
C44 0.036(3) 0.033(3) 0.033(2) 0.003(2) 0.008(2) 0.000(2)
C51 0.045(3) 0.041(3) 0.039(3) -0.001(2) 0.013(2) 0.004(2)
C52 0.046(3) 0.047(3) 0.034(3) -0.005(2) 0.009(2) -0.004(2)
C53 0.048(3) 0.037(3) 0.048(3) 0.000(2) 0.019(3) -0.008(2)
C54 0.042(3) 0.043(3) 0.048(3) -0.002(2) 0.015(2) 0.007(2)
C55 0.050(3) 0.054(3) 0.038(3) 0.000(3) 0.014(2) -0.001(2)
C56 0.055(3) 0.032(3) 0.039(3) 0.002(2) 0.008(2) -0.008(2)
C57 0.055(3) 0.050(3) 0.057(3) 0.002(3) 0.013(3) 0.004(2)
C61 0.041(3) 0.034(3) 0.040(3) 0.000(2) 0.015(2) 0.000(2)
C62 0.049(3) 0.058(3) 0.040(3) 0.002(3) 0.019(2) -0.006(2)
C63 0.042(3) 0.053(3) 0.041(3) -0.009(2) 0.014(2) -0.003(2)
C64 0.048(3) 0.040(3) 0.041(3) 0.002(2) 0.011(2) 0.000(2)
C65 0.058(3) 0.044(3) 0.035(3) 0.000(2) 0.016(2) -0.003(2)
C66 0.049(3) 0.043(3) 0.044(3) -0.001(2) 0.019(2) 0.003(2)
C67 0.064(3) 0.060(4) 0.049(3) -0.015(3) 0.014(3) -0.011(3)
C71 0.062(3) 0.055(3) 0.051(3) 0.005(3) 0.017(3) -0.005(3)
C211 0.033(3) 0.045(3) 0.029(2) -0.001(2) 0.010(2) -0.002(2)
C212 0.043(3) 0.031(3) 0.043(3) -0.001(2) 0.013(2) 0.001(2)
C213 0.041(3) 0.028(3) 0.043(3) 0.001(2) 0.008(2) 0.000(2)
C215 0.049(3) 0.036(3) 0.036(3) 0.005(2) 0.011(2) 0.001(2)
C216 0.035(3) 0.042(3) 0.038(3) 0.004(2) 0.009(2) -0.001(2)
C217 0.036(3) 0.056(3) 0.059(3) 0.003(2) 0.009(2) 0.003(3)
C411 0.038(3) 0.042(3) 0.026(2) 0.002(2) 0.006(2) 0.001(2)
C412 0.040(3) 0.038(3) 0.042(3) -0.003(2) 0.010(2) 0.000(2)
C413 0.044(3) 0.046(3) 0.042(3) -0.007(2) 0.011(2) 0.008(2)
C415 0.050(3) 0.043(3) 0.037(3) 0.010(2) 0.012(2) 0.005(2)
C416 0.040(3) 0.035(3) 0.039(3) 0.000(2) 0.007(2) -0.002(2)
C417 0.045(3) 0.080(4) 0.065(3) 0.014(3) 0.024(3) 0.016(3)

loop_
_atom_type_symbol
_atom_type_description
_atom_type_scat_dispersion_real
_atom_type_scat_dispersion_imag
_atom_type_scat_source
C C 0.0181 0.0091 'International Tables Vol C Tables 4.2.6.8 and 6.1.1.4'
H H 0.0000 0.0000 'International Tables Vol C Tables 4.2.6.8 and 6.1.1.4'
N N 0.0311 0.0180 'International Tables Vol C Tables 4.2.6.8 and 6.1.1.4'
O O 0.0492 0.0322 'International Tables Vol C Tables 4.2.6.8 and 6.1.1.4'
Cu Cu -1.9646 0.5888 'International Tables Vol C Tables 4.2.6.8 and 6.1.1.4'
S S 0.3331 0.5567 'International Tables Vol C Tables 4.2.6.8 and 6.1.1.4'

loop_
_geom_angle_atom_site_label_1
_geom_angle_atom_site_label_2
_geom_angle_atom_site_label_3
_geom_angle
N1 Cu1 N3 179.57(13)
N1 Cu1 N4 88.48(14)
N3 Cu1 N4 91.52(13)
N1 Cu1 N2 91.47(14)
N3 Cu1 N2 88.51(14)
N4 Cu1 N2 177.68(13)
O52 S5 O53 114.03(18)
O52 S5 O51 113.09(18)
O53 S5 O51 112.82(18)
O52 S5 C51 106.4(2)
O53 S5 C51 105.38(19)
O51 S5 C51 104.04(19)
O61 S6 O63 115.0(2)
O61 S6 O62 111.23(18)
O63 S6 O62 111.89(18)
O61 S6 C61 105.88(19)
O63 S6 C61 106.59(19)
O62 S6 C61 105.43(18)
C71 O71 H71 109.50
C11 N1 C14 104.5(3)
C11 N1 Cu1 129.3(3)
C14 N1 Cu1 126.2(3)
C24 N2 C21 105.7(3)
C24 N2 Cu1 129.0(3)
C21 N2 Cu1 125.2(3)
C34 N3 C31 105.1(3)
C34 N3 Cu1 126.1(3)
C31 N3 Cu1 128.8(3)
C41 N4 C44 105.0(3)
C41 N4 Cu1 125.6(3)
C44 N4 Cu1 129.4(3)
C213 N214 C215 120.5(4)
C213 N214 C217 120.6(4)
C215 N214 C217 118.9(4)
C413 N414 C415 119.6(4)
C413 N414 C417 120.9(4)
C415 N414 C417 119.5(4)
C14 C1 C21 126.3(4)
C14 C1 H1 116.90
C21 C1 H1 116.90
C31 C2 C24 123.6(4)
C31 C2 C211 119.0(4)
C24 C2 C211 117.4(4)
C34 C3 C41 126.0(4)
C34 C3 H3 117.00
C41 C3 H3 117.00
C44 C4 C11 123.6(4)
C44 C4 C411 119.0(4)
C11 C4 C411 117.3(4)
N1 C11 C4 124.9(4)
N1 C11 C12 110.2(4)
C4 C11 C12 124.9(4)
C13 C12 C11 107.0(4)
C13 C12 H12 126.50
C11 C12 H12 126.50
C12 C13 C14 107.7(4)
C12 C13 H13 126.20
C14 C13 H13 126.20
C1 C14 N1 124.7(4)
C1 C14 C13 124.6(4)
N1 C14 C13 110.6(4)
N2 C21 C1 125.7(4)
N2 C21 C22 109.7(4)
C1 C21 C22 124.6(4)
C23 C22 C21 108.1(4)
C23 C22 H22 125.90
C21 C22 H22 125.90
C22 C23 C24 106.8(4)
C22 C23 H23 126.60
C24 C23 H23 126.60
N2 C24 C2 125.1(4)
N2 C24 C23 109.7(4)
C2 C24 C23 125.1(4)
N3 C31 C2 124.9(4)
N3 C31 C32 109.9(4)
C2 C31 C32 125.2(4)
C33 C32 C31 107.3(4)
C33 C32 H32 126.40
C31 C32 H32 126.40
C32 C33 C34 107.6(4)
C32 C33 H33 126.20
C34 C33 H33 126.20
C3 C34 N3 125.3(4)
C3 C34 C33 124.6(4)
N3 C34 C33 110.1(4)
N4 C41 C3 125.3(4)
N4 C41 C42 110.1(4)
C3 C41 C42 124.5(4)
C43 C42 C41 107.9(4)
C43 C42 H42 126.10
C41 C42 H42 126.10
C42 C43 C44 106.9(4)
C42 C43 H43 126.60
C44 C43 H43 126.60
N4 C44 C4 124.1(4)
N4 C44 C43 110.1(3)
C4 C44 C43 125.8(4)
C56 C51 C52 119.3(4)
C56 C51 S5 120.5(4)
C52 C51 S5 120.2(3)
C53 C52 C51 119.2(4)
C53 C52 H52 120.40
C51 C52 H52 120.40
C52 C53 C54 122.6(4)
C52 C53 H53 118.70
C54 C53 H53 118.70
C55 C54 C53 117.5(4)
C55 C54 C57 119.7(4)
C53 C54 C57 122.8(4)
C54 C55 C56 121.6(4)
C54 C55 H55 119.20
C56 C55 H55 119.20
C51 C56 C55 119.8(4)
C51 C56 H56 120.10
C55 C56 H56 120.10
C54 C57 H57A 109.50
C54 C57 H57B 109.50
H57A C57 H57B 109.50
C54 C57 H57C 109.50
H57A C57 H57C 109.50
H57B C57 H57C 109.50
C62 C61 C66 119.7(4)
C62 C61 S6 120.2(3)
C66 C61 S6 120.1(3)
C61 C62 C63 120.6(4)
C61 C62 H62 119.70
C63 C62 H62 119.70
C64 C63 C62 120.6(4)
C64 C63 H63 119.70
C62 C63 H63 119.70
C65 C64 C63 117.8(4)
C65 C64 C67 121.7(4)
C63 C64 C67 120.5(4)
C64 C65 C66 121.8(4)
C64 C65 H65 119.10
C66 C65 H65 119.10
C61 C66 C65 119.4(4)
C61 C66 H66 120.30
C65 C66 H66 120.30
C64 C67 H67A 109.50
C64 C67 H67B 109.50
H67A C67 H67B 109.50
C64 C67 H67C 109.50
H67A C67 H67C 109.50
H67B C67 H67C 109.50
O71 C71 H71A 109.50
O71 C71 H71B 109.50
H71A C71 H71B 109.50
O71 C71 H71C 109.50
H71A C71 H71C 109.50
H71B C71 H71C 109.50
C216 C211 C212 117.3(4)
C216 C211 C2 121.0(4)
C212 C211 C2 121.6(4)
C213 C212 C211 120.5(4)
C213 C212 H212 119.80
C211 C212 H212 119.80
N214 C213 C212 120.7(4)
N214 C213 H213 119.60
C212 C213 H213 119.60
N214 C215 C216 120.7(4)
N214 C215 H215 119.70
C216 C215 H215 119.70
C215 C216 C211 120.2(4)
C215 C216 H216 119.90
C211 C216 H216 119.90
N214 C217 H21A 109.50
N214 C217 H21B 109.50
H21A C217 H21B 109.50
N214 C217 H21C 109.50
H21A C217 H21C 109.50
H21B C217 H21C 109.50
C412 C411 C416 116.4(4)
C412 C411 C4 123.8(4)
C416 C411 C4 119.9(4)
C413 C412 C411 120.4(4)
C413 C412 H412 119.80
C411 C412 H412 119.80
N414 C413 C412 121.8(4)
N414 C413 H413 119.10
C412 C413 H413 119.10
N414 C415 C416 120.0(4)
N414 C415 H415 120.00
C416 C415 H415 120.00
C415 C416 C411 121.9(4)
C415 C416 H416 119.10
C411 C416 H416 119.10
N414 C417 H41A 109.50
N414 C417 H41B 109.50
H41A C417 H41B 109.50
N414 C417 H41C 109.50
H41A C417 H41C 109.50
H41B C417 H41C 109.50

loop_
_geom_bond_atom_site_label_1
_geom_bond_atom_site_label_2
_geom_bond_distance
Cu1 N1 1.989(3)
Cu1 N3 1.994(3)
Cu1 N4 1.996(3)
Cu1 N2 1.999(3)
S5 O52 1.452(3)
S5 O53 1.454(3)
S5 O51 1.459(3)
S5 C51 1.775(4)
S6 O61 1.444(3)
S6 O63 1.447(3)
S6 O62 1.467(3)
S6 C61 1.777(4)
O71 C71 1.434(5)
O71 H71 0.8400
N1 C11 1.376(5)
N1 C14 1.390(5)
N2 C24 1.375(5)
N2 C21 1.382(5)
N3 C34 1.383(5)
N3 C31 1.389(5)
N4 C41 1.385(5)
N4 C44 1.391(5)
N214 C213 1.343(5)
N214 C215 1.356(5)
N214 C217 1.476(4)
N414 C413 1.349(5)
N414 C415 1.357(5)
N414 C417 1.471(5)
C1 C14 1.368(5)
C1 C21 1.383(5)
C1 H1 0.9500
C2 C31 1.393(5)
C2 C24 1.395(5)
C2 C211 1.484(5)
C3 C34 1.370(5)
C3 C41 1.389(5)
C3 H3 0.9500
C4 C44 1.397(5)
C4 C11 1.410(5)
C4 C411 1.484(5)
C11 C12 1.446(5)
C12 C13 1.332(5)
C12 H12 0.9500
C13 C14 1.421(5)
C13 H13 0.9500
C21 C22 1.428(5)
C22 C23 1.335(5)
C22 H22 0.9500
C23 C24 1.448(5)
C23 H23 0.9500
C31 C32 1.443(5)
C32 C33 1.336(5)
C32 H32 0.9500
C33 C34 1.438(5)
C33 H33 0.9500
C41 C42 1.435(5)
C42 C43 1.341(5)
C42 H42 0.9500
C43 C44 1.444(5)
C43 H43 0.9500
C51 C56 1.381(5)
C51 C52 1.412(5)
C52 C53 1.363(5)
C52 H52 0.9500
C53 C54 1.390(6)
C53 H53 0.9500
C54 C55 1.385(6)
C54 C57 1.513(6)
C55 C56 1.389(5)
C55 H55 0.9500
C56 H56 0.9500
C57 H57A 0.9800
C57 H57B 0.9800
C57 H57C 0.9800
C61 C62 1.371(5)
C61 C66 1.380(5)
C62 C63 1.394(5)
C62 H62 0.9500
C63 C64 1.388(5)
C63 H63 0.9500
C64 C65 1.386(5)
C64 C67 1.505(6)
C65 C66 1.389(5)
C65 H65 0.9500
C66 H66 0.9500
C67 H67A 0.9800
C67 H67B 0.9800
C67 H67C 0.9800
C71 H71A 0.9800
C71 H71B 0.9800
C71 H71C 0.9800
C211 C216 1.396(5)
C211 C212 1.402(5)
C212 C213 1.365(5)
C212 H212 0.9500
C213 H213 0.9500
C215 C216 1.368(5)
C215 H215 0.9500
C216 H216 0.9500
C217 H21A 0.9800
C217 H21B 0.9800
C217 H21C 0.9800
C411 C412 1.389(5)
C411 C416 1.401(5)
C412 C413 1.365(5)
C412 H412 0.9500
C413 H413 0.9500
C415 C416 1.358(5)
C415 H415 0.9500
C416 H416 0.9500
C417 H41A 0.9800
C417 H41B 0.9800
C417 H41C 0.9800

loop_
_geom_hbond_atom_site_label_D
_geom_hbond_atom_site_label_H
_geom_hbond_atom_site_label_A
_geom_hbond_distance_DH
_geom_hbond_distance_HA
_geom_hbond_distance_DA
_geom_hbond_angle_DHA
O71 H71 S6 0.840(3) 2.9069(11) 3.689(4) 155.74(18)
O71 H71 O62 0.840(3) 1.921(3) 2.760(6) 176.75(19)

loop_
_geom_torsion_atom_site_label_1
_geom_torsion_atom_site_label_2
_geom_torsion_atom_site_label_3
_geom_torsion_atom_site_label_4
_geom_torsion
N3 Cu1 N1 C11 -88(19)
N4 Cu1 N1 C11 2.3(3)
N2 Cu1 N1 C11 -175.4(3)
N3 Cu1 N1 C14 93(19)
N4 Cu1 N1 C14 -176.1(3)
N2 Cu1 N1 C14 6.3(3)
N1 Cu1 N2 C24 178.0(3)
N3 Cu1 N2 C24 -1.6(3)
N4 Cu1 N2 C24 89(3)
N1 Cu1 N2 C21 -6.7(3)
N3 Cu1 N2 C21 173.7(3)
N4 Cu1 N2 C21 -95(3)
N1 Cu1 N3 C34 94(19)
N4 Cu1 N3 C34 3.3(3)
N2 Cu1 N3 C34 -179.0(3)
N1 Cu1 N3 C31 -84(19)
N4 Cu1 N3 C31 -174.7(3)
N2 Cu1 N3 C31 3.0(3)
N1 Cu1 N4 C41 178.2(3)
N3 Cu1 N4 C41 -2.2(3)
N2 Cu1 N4 C41 -93(3)
N1 Cu1 N4 C44 -4.6(3)
N3 Cu1 N4 C44 175.0(3)
N2 Cu1 N4 C44 84(3)
C14 N1 C11 C4 -179.5(4)
Cu1 N1 C11 C4 1.9(6)
C14 N1 C11 C12 1.2(4)
Cu1 N1 C11 C12 -177.4(2)
C44 C4 C11 N1 -5.4(6)
C411 C4 C11 N1 171.7(4)
C44 C4 C11 C12 173.9(4)
C411 C4 C11 C12 -9.1(6)
N1 C11 C12 C13 -0.8(5)
C4 C11 C12 C13 179.9(4)
C11 C12 C13 C14 0.0(5)
C21 C1 C14 N1 1.7(7)
C21 C1 C14 C13 178.9(4)
C11 N1 C14 C1 176.4(4)
Cu1 N1 C14 C1 -5.0(6)
C11 N1 C14 C13 -1.2(4)
Cu1 N1 C14 C13 177.5(3)
C12 C13 C14 C1 -176.8(4)
C12 C13 C14 N1 0.7(5)
C24 N2 C21 C1 -177.7(4)
Cu1 N2 C21 C1 6.1(6)
C24 N2 C21 C22 0.4(4)
Cu1 N2 C21 C22 -175.8(3)
C14 C1 C21 N2 -2.4(7)
C14 C1 C21 C22 179.7(4)
N2 C21 C22 C23 -0.8(5)
C1 C21 C22 C23 177.4(4)
C21 C22 C23 C24 0.8(5)
C21 N2 C24 C2 -176.7(4)
Cu1 N2 C24 C2 -0.6(6)
C21 N2 C24 C23 0.1(4)
Cu1 N2 C24 C23 176.1(3)
C31 C2 C24 N2 2.4(6)
C211 C2 C24 N2 -179.2(4)
C31 C2 C24 C23 -173.9(4)
C211 C2 C24 C23 4.5(6)
C22 C23 C24 N2 -0.6(5)
C22 C23 C24 C2 176.1(4)
C34 N3 C31 C2 179.3(4)
Cu1 N3 C31 C2 -2.4(6)
C34 N3 C31 C32 -0.5(4)
Cu1 N3 C31 C32 177.8(2)
C24 C2 C31 N3 -0.8(6)
C211 C2 C31 N3 -179.2(4)
C24 C2 C31 C32 179.0(4)
C211 C2 C31 C32 0.6(6)
N3 C31 C32 C33 1.6(5)
C2 C31 C32 C33 -178.2(4)
C31 C32 C33 C34 -2.0(5)
C41 C3 C34 N3 -2.6(7)
C41 C3 C34 C33 174.5(4)
C31 N3 C34 C3 176.7(4)
Cu1 N3 C34 C3 -1.6(6)
C31 N3 C34 C33 -0.7(4)
Cu1 N3 C34 C33 -179.0(3)
C32 C33 C34 C3 -175.7(4)
C32 C33 C34 N3 1.7(5)
C44 N4 C41 C3 -178.4(4)
Cu1 N4 C41 C3 -0.7(6)
C44 N4 C41 C42 -0.4(4)
Cu1 N4 C41 C42 177.4(3)
C34 C3 C41 N4 3.8(7)
C34 C3 C41 C42 -174.0(4)
N4 C41 C42 C43 -0.6(5)
C3 C41 C42 C43 177.5(4)
C41 C42 C43 C44 1.2(4)
C41 N4 C44 C4 -179.4(4)
Cu1 N4 C44 C4 2.9(6)
C41 N4 C44 C43 1.1(4)
Cu1 N4 C44 C43 -176.5(2)
C11 C4 C44 N4 2.9(6)
C411 C4 C44 N4 -174.1(4)
C11 C4 C44 C43 -177.8(4)
C411 C4 C44 C43 5.2(6)
C42 C43 C44 N4 -1.5(5)
C42 C43 C44 C4 179.1(4)
O52 S5 C51 C56 -163.8(3)
O53 S5 C51 C56 74.8(4)
O51 S5 C51 C56 -44.1(4)
O52 S5 C51 C52 16.0(4)
O53 S5 C51 C52 -105.4(4)
O51 S5 C51 C52 135.7(3)
C56 C51 C52 C53 1.1(6)
S5 C51 C52 C53 -178.7(3)
C51 C52 C53 C54 -0.2(7)
C52 C53 C54 C55 -0.9(6)
C52 C53 C54 C57 178.9(4)
C53 C54 C55 C56 1.2(6)
C57 C54 C55 C56 -178.6(4)
C52 C51 C56 C55 -0.8(6)
S5 C51 C56 C55 179.0(3)
C54 C55 C56 C51 -0.4(7)
O61 S6 C61 C62 144.2(4)
O63 S6 C61 C62 21.3(4)
O62 S6 C61 C62 -97.8(4)
O61 S6 C61 C66 -34.8(4)
O63 S6 C61 C66 -157.7(3)
O62 S6 C61 C66 83.2(4)
C66 C61 C62 C63 0.7(6)
S6 C61 C62 C63 -178.3(3)
C61 C62 C63 C64 0.2(7)
C62 C63 C64 C65 -1.1(6)
C62 C63 C64 C67 179.1(4)
C63 C64 C65 C66 1.2(6)
C67 C64 C65 C66 -179.0(4)
C62 C61 C66 C65 -0.6(6)
S6 C61 C66 C65 178.3(3)
C64 C65 C66 C61 -0.4(7)
C31 C2 C211 C216 56.0(5)
C24 C2 C211 C216 -122.5(4)
C31 C2 C211 C212 -125.6(4)
C24 C2 C211 C212 55.9(5)
C216 C211 C212 C213 -0.1(6)
C2 C211 C212 C213 -178.6(4)
C215 N214 C213 C212 -1.3(6)
C217 N214 C213 C212 -179.5(4)
C211 C212 C213 N214 0.5(6)
C213 N214 C215 C216 1.8(6)
C217 N214 C215 C216 -179.9(4)
N214 C215 C216 C211 -1.4(6)
C212 C211 C216 C215 0.6(6)
C2 C211 C216 C215 179.1(4)
C44 C4 C411 C412 -53.3(6)
C11 C4 C411 C412 129.5(4)
C44 C4 C411 C416 125.1(4)
C11 C4 C411 C416 -52.1(5)
C416 C411 C412 C413 -1.8(6)
C4 C411 C412 C413 176.8(4)
C415 N414 C413 C412 1.7(6)
C417 N414 C413 C412 -175.2(4)
C411 C412 C413 N414 0.2(6)
C413 N414 C415 C416 -1.9(6)
C417 N414 C415 C416 175.0(4)
N414 C415 C416 C411 0.2(6)
C412 C411 C416 C415 1.6(6)
C4 C411 C416 C415 -177.0(4)
